data_4127897
loop_
_publ_author_name
'Valdez-Moreira, Juan A'
'Thorarinsdottir, Agnes E.'
'DeGayner, Jordan A.'
'Lutz, Sean A.'
'Chen, Chun-Hsing'
'Losovyj, Yaroslav'
'Pink, Maren'
'Harris, T. David'
'Smith, Jeremy M.'

_publ_section_title
;
 Strong \p-Backbonding Enables Record Magnetic Exchange Coupling Through
 Cyanide.
;
_journal_issue 43
_journal_name_full 'Journal of the American Chemical Society'
_journal_page_first 17092
_journal_page_last 17097
_journal_paper_doi 10.1021/jacs.9b09445
_journal_volume 141
_journal_year 2019
_chemical_formula_moiety 'C36 H54.00 B1 Fe1 N7 O2'
_chemical_formula_sum 'C36 H54 B Fe N7 O2'
_chemical_formula_weight 683.53
_space_group_IT_number 62
_space_group_name_Hall '-P 2ac 2n'
_space_group_name_H-M_alt 'P n m a'
_symmetry_cell_setting orthorhombic
_symmetry_space_group_name_Hall '-P 2ac 2n'
_symmetry_space_group_name_H-M 'P n m a'
_atom_sites_solution_hydrogens difmap
_atom_sites_solution_primary other
_audit_creation_date 2017-06-19
_audit_creation_method CRYSTALS_ver_14.61_build_6236
_cell_angle_alpha 90
_cell_angle_beta 90
_cell_angle_gamma 90
_cell_formula_units_Z 4
_cell_length_a 21.4652(9)
_cell_length_b 17.9517(8)
_cell_length_c 9.7390(4)
_cell_measurement_reflns_used 9918
_cell_measurement_temperature 173
_cell_measurement_theta_max 28
_cell_measurement_theta_min 2
_cell_volume 3752.8(3)
_computing_cell_refinement 'Apex2 (Bruker AXS, 2006)'
_computing_data_collection 'Apex2 (Bruker AXS, 2006)'
_computing_data_reduction 'Apex2 (Bruker AXS, 2006)'
_computing_molecular_graphics 'CAMERON (Watkin et al., 1996)'
_computing_publication_material 'CRYSTALS (Betteridge et al., 2003)'
_computing_structure_refinement 'CRYSTALS (Betteridge et al., 2003)'
_computing_structure_solution 'Superflip (Palatinus & Chapuis, 2007)'
_diffrn_ambient_temperature 173
_diffrn_measured_fraction_theta_full 0.997
_diffrn_measured_fraction_theta_max 0.997
_diffrn_measurement_device Area
_diffrn_measurement_device_type 'Bruker Kappa Apex2'
_diffrn_measurement_method '\f & \w scans'
_diffrn_radiation_monochromator graphite
_diffrn_radiation_type 'Mo K\a'
_diffrn_radiation_wavelength 0.71073
_diffrn_reflns_av_R_equivalents 0.029
_diffrn_reflns_limit_h_max 27
_diffrn_reflns_limit_h_min -27
_diffrn_reflns_limit_k_max 23
_diffrn_reflns_limit_k_min -23
_diffrn_reflns_limit_l_max 12
_diffrn_reflns_limit_l_min -12
_diffrn_reflns_number 32796
_diffrn_reflns_theta_full 27.556
_diffrn_reflns_theta_max 27.556
_diffrn_reflns_theta_min 2.269
_diffrn_standards_number 0
_exptl_absorpt_coefficient_mu 0.442
_exptl_absorpt_correction_T_max 0.96
_exptl_absorpt_correction_T_min 0.92
_exptl_absorpt_correction_type multi-scan
_exptl_absorpt_process_details 'SADABS (Siemens, 1996)'
_exptl_crystal_colour red
_exptl_crystal_density_diffrn 1.210
_exptl_crystal_density_method 'not measured'
_exptl_crystal_description block
_exptl_crystal_F_000 1464.001
_exptl_crystal_size_max 0.200
_exptl_crystal_size_mid 0.200
_exptl_crystal_size_min 0.100
_refine_diff_density_max 1.58
_refine_diff_density_min -1.10
_refine_ls_extinction_method None
_refine_ls_goodness_of_fit_ref 1.0140
_refine_ls_hydrogen_treatment constr
_refine_ls_matrix_type full
_refine_ls_number_parameters 239
_refine_ls_number_reflns 4457
_refine_ls_number_restraints 75
_refine_ls_R_factor_all 0.0771
_refine_ls_R_factor_gt 0.0724
_refine_ls_shift/su_max 0.0374650
_refine_ls_shift/su_mean 0.0032261
_refine_ls_structure_factor_coef Fsqd
_refine_ls_weighting_details
;
 Method= Modified Sheldrick 
 w=1/[\s^2^(F^2^) + ( 0.12P)^2^ + 8.51P] 
 ,where P=(max(Fo^2^,0) + 2Fc^2^)/3 
;
_refine_ls_weighting_scheme calc
_refine_ls_wR_factor_all 0.2152
_refine_ls_wR_factor_gt 0.2083
_refine_ls_wR_factor_ref 0.2152
_reflns_limit_h_max 27
_reflns_limit_h_min 0
_reflns_limit_k_max 23
_reflns_limit_k_min 0
_reflns_limit_l_max 12
_reflns_limit_l_min 0
_reflns_number_gt 4004
_reflns_number_total 4472
_reflns_threshold_expression I>2.0\s(I)
_oxford_diffrn_Wilson_B_factor 0.00
_oxford_diffrn_Wilson_scale 0.00
_oxford_refine_ls_r_factor_ref 0.0771
_oxford_refine_ls_scale 0.11995(10)
_oxford_reflns_number_all 4457
_oxford_reflns_threshold_expression_ref I>-3.0\s(I)
_oxford_structure_analysis_title 'mo_17071_0ma in Pnma'
_cod_data_source_file ja9b09445_si_002.cif
_cod_data_source_block 17071
_cod_depositor_comments
;
The following automatic conversions were performed:

'_atom_sites_solution_primary' value 'Other' changed to 'other'
according to
/home/data/users/saulius/crontab/automatic-downloads/current/ACS/lib/dictionaries/cif_core.dic
dictionary named 'cif_core.dic' version 2.4.2 from 2011-04-26.

Automatic conversion script
Id: cif_fix_values 4973 2017-02-22 13:04:09Z antanas 
;
_cod_original_sg_symbol_H-M 'P n m a '
_cod_original_formula_sum 'C36 H54.00 B1 Fe1 N7 O2'
_cod_database_code 4127897

loop_
_symmetry_equiv_pos_as_xyz
x,y,z
-x,-y,-z
x,-y+1/2,z
-x,y+1/2,-z
-x+1/2,-y,z+1/2
x+1/2,y,-z+1/2
x+1/2,-y+1/2,-z+1/2
-x+1/2,y+1/2,z+1/2

loop_
_atom_site_label
_atom_site_type_symbol
_atom_site_fract_x
_atom_site_fract_y
_atom_site_fract_z
_atom_site_U_iso_or_equiv
_atom_site_occupancy
_atom_site_adp_type
_atom_site_refinement_flags_posn
_atom_site_refinement_flags_adp
_atom_site_refinement_flags_occupancy
_atom_site_disorder_assembly
_atom_site_disorder_group
Fe1 Fe 0.57847(2) 0.7500 0.48766(5) 0.0229 1.0000 Uani S T . . .
O1 O 0.6141(9) 0.4502(10) 0.3050(10) 0.130(12) 0.166(8) Uiso D . P 2 1
O11 O 0.6559(5) 0.5002(10) 0.1043(19) 0.106(7) 0.250(7) Uiso D . P 2 2
O12 O 0.6513(3) 0.4666(5) 0.2257(10) 0.127(4) 0.584(10) Uiso D . P 2 3
N1 N 0.67069(12) 0.60993(13) 0.5440(3) 0.0312 1.0000 Uani . . . . .
N2 N 0.69039(10) 0.68140(13) 0.3701(2) 0.0279 1.0000 Uani . . . . .
N3 N 0.51725(14) 0.7500 0.1841(3) 0.0261 1.0000 Uani S T . . .
N4 N 0.61793(14) 0.7500 0.2058(3) 0.0239 1.0000 Uani S T . . .
N5 N 0.47341(19) 0.7500 0.7203(4) 0.0451 1.0000 Uani S T . . .
C1 C 0.64747(13) 0.66754(15) 0.4698(3) 0.0267 1.0000 Uani . . . . .
C2 C 0.72913(16) 0.5905(2) 0.4952(3) 0.0397 1.0000 Uani . . . . .
C3 C 0.74124(14) 0.63515(19) 0.3884(3) 0.0372 1.0000 Uani . . . . .
C4 C 0.63815(16) 0.57593(17) 0.6632(3) 0.0397 1.0000 Uani . . . . .
C5 C 0.5736(2) 0.5518(3) 0.6188(5) 0.0615 1.0000 Uani . . . . .
C6 C 0.6335(2) 0.6328(2) 0.7771(4) 0.0536 1.0000 Uani . . . . .
C7 C 0.6749(2) 0.5085(2) 0.7152(5) 0.0636 1.0000 Uani . . . . .
C8 C 0.56347(17) 0.7500 0.2777(4) 0.0245 1.0000 Uani S T . . .
C9 C 0.5417(2) 0.750000(7) 0.0525(4) 0.0315 1.0000 Uani S T . . .
C10 C 0.60416(19) 0.750000(7) 0.0664(4) 0.0292 1.0000 Uani S T . . .
C11 C 0.44956(18) 0.7500 0.2207(4) 0.0329 1.0000 Uani S T . . .
C12 C 0.43559(15) 0.6802(2) 0.3034(4) 0.0450 1.0000 Uani . . . . .
C13 C 0.4109(2) 0.750000(7) 0.0894(6) 0.0524 1.0000 Uani S T . . .
C14 C 0.73432(18) 0.7500 0.1470(4) 0.0325 1.0000 Uani S T . . .
C15 C 0.75298(15) 0.6838(2) 0.0826(3) 0.0425 1.0000 Uani . . . . .
C16 C 0.79097(17) 0.6834(3) -0.0335(4) 0.0544 1.0000 Uani . . . . .
C17 C 0.8108(2) 0.750000(7) -0.0900(5) 0.0605 1.0000 Uani S T . . .
C18 C 0.50958(19) 0.7500 0.6346(4) 0.0311 1.0000 Uani S T . . .
C19 C 0.6120(3) 0.4123(3) 0.1897(7) 0.081(2) 0.750(7) Uiso D . P 3 1
C20 C 0.5652(3) 0.4415(3) 0.1054(7) 0.115(2) 1.0000 Uiso D . . . .
C21 C 0.5576(5) 0.5214(5) 0.1630(12) 0.133(3) 0.416(10) Uiso D . P 1 1
C22 C 0.5829(13) 0.5145(9) 0.2954(14) 0.133(3) 0.166(8) Uiso D . P 2 1
C191 C 0.6249(6) 0.4438(10) 0.050(2) 0.165(17) 0.250(7) Uiso D . P 3 2
C212 C 0.5685(4) 0.5259(4) 0.1390(10) 0.133(3) 0.584(10) Uiso D . P 1 3
C221 C 0.6191(7) 0.5439(7) 0.179(2) 0.133(3) 0.250(7) Uiso D . P 2 2
C222 C 0.6295(5) 0.5333(4) 0.1915(15) 0.133(3) 0.584(10) Uiso D . P 2 3
B1 B 0.6849(2) 0.7500 0.2711(4) 0.0259 1.0000 Uani S T . . .
H21 H 0.7556 0.5529 0.5314 0.0474 1.0000 Uiso R . . . .
H31 H 0.7780 0.6349 0.3340 0.0442 1.0000 Uiso R . . . .
H51 H 0.5521 0.5299 0.6939 0.0733 1.0000 Uiso R . . . .
H52 H 0.5510 0.5939 0.5870 0.0733 1.0000 Uiso R . . . .
H53 H 0.5774 0.5165 0.5467 0.0733 1.0000 Uiso R . . . .
H61 H 0.6128 0.6113 0.8537 0.0640 1.0000 Uiso R . . . .
H62 H 0.6741 0.6481 0.8036 0.0640 1.0000 Uiso R . . . .
H63 H 0.6106 0.6747 0.7456 0.0640 1.0000 Uiso R . . . .
H71 H 0.6683 0.5034 0.8112 0.0720 1.0000 Uiso R . . . .
H72 H 0.7181 0.5153 0.6980 0.0720 1.0000 Uiso R . . . .
H73 H 0.6609 0.4649 0.6694 0.0720 1.0000 Uiso R . . . .
H91 H 0.5192 0.7500 -0.0315 0.0365 1.0000 Uiso RS . . . .
H101 H 0.6337 0.7500 -0.0063 0.0345 1.0000 Uiso RS . . . .
H121 H 0.3927 0.6800 0.3274 0.0553 1.0000 Uiso R . . . .
H122 H 0.4601 0.6798 0.3846 0.0553 1.0000 Uiso R . . . .
H123 H 0.4448 0.6374 0.2499 0.0553 1.0000 Uiso R . . . .
H131 H 0.3679 0.7500 0.1125 0.0639 1.0000 Uiso RS . . . .
H133 H 0.4202 0.7068 0.0370 0.0639 1.0000 Uiso R . . . .
H151 H 0.7391 0.6376 0.1190 0.0517 1.0000 Uiso R . . . .
H161 H 0.8031 0.6375 -0.0740 0.0643 1.0000 Uiso R . . . .
H171 H 0.8378 0.7500 -0.1673 0.0755 1.0000 Uiso RS . . . .
H191 H 0.6514 0.4117 0.1452 0.1009 0.166(8) Uiso R . P 2 1
H192 H 0.6009 0.3630 0.2153 0.1009 0.166(8) Uiso R . P 2 1
H193 H 0.6341 0.3737 0.1440 0.1009 0.584(10) Uiso R . P 2 3
H194 H 0.5931 0.3929 0.2702 0.1009 0.584(10) Uiso R . P 2 3
H201 H 0.5793 0.4405 0.0130 0.1212 0.166(8) Uiso R . P 2 1
H202 H 0.5275 0.4140 0.1127 0.1212 0.166(8) Uiso R . P 2 1
H205 H 0.5742 0.4291 0.0126 0.1212 0.584(10) Uiso R . P 2 3
H206 H 0.5251 0.4230 0.1291 0.1212 0.584(10) Uiso R . P 2 3
H211 H 0.5808 0.5545 0.1067 0.1597 0.166(8) Uiso R . P 2 1
H212 H 0.5146 0.5338 0.1579 0.1597 0.166(8) Uiso R . P 2 1
H213 H 0.5440 0.5225 0.2558 0.1597 0.250(7) Uiso R . P 2 2
H214 H 0.5273 0.5448 0.1064 0.1597 0.250(7) Uiso R . P 2 2
H221 H 0.6079 0.5577 0.3078 0.1597 0.166(8) Uiso R . P 2 1
H222 H 0.5484 0.5163 0.3564 0.1597 0.166(8) Uiso R . P 2 1
H2121 H 0.5634 0.5504 0.0533 0.1597 0.584(10) Uiso R . P 1 3
H2122 H 0.5364 0.5413 0.2001 0.1597 0.584(10) Uiso R . P 1 3
H2221 H 0.6555 0.5552 0.1238 0.1597 0.584(10) Uiso R . P 2 3
H2222 H 0.6252 0.5665 0.2668 0.1597 0.584(10) Uiso R . P 2 3
H2211 H 0.6227 0.5938 0.1475 0.1620 0.250(7) Uiso R . P 2 2
H2212 H 0.6309 0.5414 0.2728 0.1620 0.250(7) Uiso R . P 2 2
H1911 H 0.6462 0.3986 0.0692 0.2002 0.250(7) Uiso R . P 3 2
H1912 H 0.6218 0.4503 -0.0464 0.2002 0.250(7) Uiso R . P 3 2
H203 H 0.5629 0.4053 0.1764 0.1407 0.250(7) Uiso R . P 3 2
H204 H 0.5347 0.4308 0.0375 0.1407 0.250(7) Uiso R . P 3 2

loop_
_atom_site_aniso_label
_atom_site_aniso_U_11
_atom_site_aniso_U_22
_atom_site_aniso_U_33
_atom_site_aniso_U_23
_atom_site_aniso_U_13
_atom_site_aniso_U_12
Fe1 0.0228(3) 0.0233(3) 0.0225(3) 0.0000 0.00368(18) 0.0000
N1 0.0357(12) 0.0269(11) 0.0311(12) 0.0026(9) 0.0007(10) 0.0075(10)
N2 0.0236(10) 0.0303(11) 0.0299(11) 0.0003(9) 0.0017(9) 0.0046(9)
N3 0.0231(15) 0.0283(15) 0.0269(15) 0.0000 0.0009(12) 0.0000
N4 0.0237(14) 0.0260(14) 0.0221(14) 0.0000 0.0019(11) 0.0000
N5 0.0358(19) 0.063(3) 0.037(2) 0.0000 0.0081(16) 0.0000
C1 0.0289(13) 0.0234(12) 0.0278(12) -0.0004(10) 0.0004(10) 0.0019(10)
C2 0.0386(16) 0.0392(16) 0.0412(16) 0.0045(13) 0.0010(13) 0.0174(14)
C3 0.0304(14) 0.0429(16) 0.0383(15) -0.0007(13) 0.0032(12) 0.0126(12)
C4 0.0509(18) 0.0299(14) 0.0383(16) 0.0100(12) 0.0060(14) 0.0059(13)
C5 0.060(2) 0.049(2) 0.076(3) 0.020(2) 0.004(2) -0.0148(18)
C6 0.076(3) 0.053(2) 0.0324(17) 0.0050(15) 0.0044(16) 0.0170(19)
C7 0.081(3) 0.049(2) 0.060(2) 0.0257(19) 0.015(2) 0.026(2)
C8 0.0245(16) 0.0233(16) 0.0257(18) 0.0000 0.0016(14) 0.0000
C9 0.032(2) 0.038(2) 0.0245(18) 0.0000 -0.0009(15) 0.0000
C10 0.0291(19) 0.0350(19) 0.0236(17) 0.0000 0.0034(15) 0.0000
C11 0.0220(17) 0.041(2) 0.036(2) 0.0000 0.0006(15) 0.0000
C12 0.0295(14) 0.0487(19) 0.057(2) 0.0081(16) 0.0052(14) -0.0091(14)
C13 0.029(2) 0.079(4) 0.049(3) 0.0000 -0.008(2) 0.0000
C14 0.0216(17) 0.047(2) 0.0292(19) 0.0000 0.0026(15) 0.0000
C15 0.0337(15) 0.059(2) 0.0345(15) -0.0038(15) 0.0046(12) 0.0114(14)
C16 0.0401(18) 0.086(3) 0.0372(17) -0.0084(18) 0.0062(14) 0.0175(19)
C17 0.033(2) 0.115(5) 0.034(2) 0.0000 0.012(2) 0.0000
C18 0.0298(19) 0.035(2) 0.0287(19) 0.0000 0.0017(15) 0.0000
B1 0.0237(18) 0.0282(19) 0.0259(19) 0.0000 0.0027(15) 0.0000

loop_
_atom_type_symbol
_atom_type_scat_dispersion_real
_atom_type_scat_dispersion_imag
_atom_type_scat_Cromer_Mann_a1
_atom_type_scat_Cromer_Mann_b1
_atom_type_scat_Cromer_Mann_a2
_atom_type_scat_Cromer_Mann_b2
_atom_type_scat_Cromer_Mann_a3
_atom_type_scat_Cromer_Mann_b3
_atom_type_scat_Cromer_Mann_a4
_atom_type_scat_Cromer_Mann_b4
_atom_type_scat_Cromer_Mann_c
_atom_type_scat_source
C 0.0033 0.0016 2.3100 20.8439 1.0200 10.2075 1.5886 0.5687 0.8650 51.6512 0.2156 'International Tables Vol C 4.2.6.8 and 6.1.1.4'
H 0.0000 0.0000 0.4930 10.5109 0.3229 26.1257 0.1402 3.1424 0.0408 57.7998 0.0030 'International Tables Vol C 4.2.6.8 and 6.1.1.4'
B 0.0013 0.0007 2.0545 23.2185 1.3326 1.0210 1.0979 60.3498 0.7068 0.1403 -0.1932 'International Tables Vol C 4.2.6.8 and 6.1.1.4'
N 0.0061 0.0033 12.2126 0.0057 3.1322 9.8933 2.0125 28.9975 1.1663 0.5826 -11.5290 'International Tables Vol C 4.2.6.8 and 6.1.1.4'
Fe 0.3463 0.8444 11.7695 4.7611 7.3573 0.3072 3.5222 15.3535 2.3045 76.8805 1.0369 'International Tables Vol C 4.2.6.8 and 6.1.1.4'
O 0.0106 0.0060 3.0485 13.2771 2.2868 5.7011 1.5463 0.3239 0.8670 32.9089 0.2508 'International Tables Vol C 4.2.6.8 and 6.1.1.4'

loop_
_geom_angle_atom_site_label_1
_geom_angle_site_symmetry_1
_geom_angle_atom_site_label_2
_geom_angle_atom_site_label_3
_geom_angle_site_symmetry_3
_geom_angle
_geom_angle_publ_flag
C1 3_565 Fe1 C1 . 89.58(15) yes
C1 3_565 Fe1 C8 . 91.58(10) yes
C1 . Fe1 C8 . 91.58(10) yes
C1 3_565 Fe1 C18 . 124.35(10) yes
C1 . Fe1 C18 . 124.35(10) yes
C8 . Fe1 C18 . 125.11(15) yes
C19 . O1 C22 . 111.69(7) yes
C191 . O11 C221 . 111.70(7) yes
C19 . O12 C222 . 111.71(7) yes
C1 . N1 C2 . 110.0(2) yes
C1 . N1 C4 . 123.8(2) yes
C2 . N1 C4 . 126.2(3) yes
C1 . N2 C3 . 109.4(2) yes
C1 . N2 B1 . 122.1(2) yes
C3 . N2 B1 . 127.6(3) yes
C8 . N3 C9 . 110.3(3) yes
C8 . N3 C11 . 123.6(3) yes
C9 . N3 C11 . 126.1(3) yes
C8 . N4 C10 . 108.6(3) yes
C8 . N4 B1 . 125.2(3) yes
C10 . N4 B1 . 126.1(3) yes
Fe1 . C1 N2 . 114.04(18) yes
Fe1 . C1 N1 . 138.7(2) yes
N2 . C1 N1 . 105.7(2) yes
N1 . C2 C3 . 106.9(3) yes
N1 . C2 H21 . 126.3 no
C3 . C2 H21 . 126.7 no
N2 . C3 C2 . 107.9(3) yes
N2 . C3 H31 . 125.9 no
C2 . C3 H31 . 126.3 no
N1 . C4 C5 . 109.0(3) yes
N1 . C4 C6 . 109.1(3) yes
C5 . C4 C6 . 110.0(3) yes
N1 . C4 C7 . 109.9(3) yes
C5 . C4 C7 . 109.9(3) yes
C6 . C4 C7 . 108.9(3) yes
C4 . C5 H51 . 110.1 no
C4 . C5 H52 . 109.4 no
H51 . C5 H52 . 109.5 no
C4 . C5 H53 . 108.9 no
H51 . C5 H53 . 109.5 no
H52 . C5 H53 . 109.5 no
C4 . C6 H61 . 109.5 no
C4 . C6 H62 . 109.5 no
H61 . C6 H62 . 109.5 no
C4 . C6 H63 . 109.4 no
H61 . C6 H63 . 109.5 no
H62 . C6 H63 . 109.5 no
C4 . C7 H71 . 109.0 no
C4 . C7 H72 . 110.1 no
H71 . C7 H72 . 109.5 no
C4 . C7 H73 . 109.4 no
H71 . C7 H73 . 109.5 no
H72 . C7 H73 . 109.5 no
Fe1 . C8 N4 . 112.0(3) yes
Fe1 . C8 N3 . 141.5(3) yes
N4 . C8 N3 . 106.5(3) yes
N3 . C9 C10 . 106.5(3) yes
N3 . C9 H91 . 127.2 no
C10 . C9 H91 . 126.3 no
N4 . C10 C9 . 108.0(3) yes
N4 . C10 H101 . 125.9 no
C9 . C10 H101 . 126.1 no
C12 3_565 C11 N3 . 108.6(2) yes
C12 3_565 C11 C12 . 111.0(4) yes
N3 . C11 C12 . 108.6(2) yes
C12 3_565 C11 C13 . 109.7(2) yes
N3 . C11 C13 . 109.2(4) yes
C12 . C11 C13 . 109.7(2) yes
C11 . C12 H121 . 109.0 no
C11 . C12 H122 . 109.8 no
H121 . C12 H122 . 109.5 no
C11 . C12 H123 . 109.6 no
H121 . C12 H123 . 109.5 no
H122 . C12 H123 . 109.5 no
C11 . C13 H133 3_565 109.6 no
C11 . C13 H131 . 109.3 no
H133 3_565 C13 H131 . 109.5 no
C11 . C13 H133 . 109.6 no
H133 3_565 C13 H133 . 109.5 no
H131 . C13 H133 . 109.5 no
C15 3_565 C14 C15 . 115.8(4) yes
C15 3_565 C14 B1 . 121.7(2) yes
C15 . C14 B1 . 121.7(2) yes
C14 . C15 C16 . 122.3(4) yes
C14 . C15 H151 . 118.9 no
C16 . C15 H151 . 118.8 no
C15 . C16 C17 . 119.9(4) yes
C15 . C16 H161 . 120.1 no
C17 . C16 H161 . 120.0 no
C16 . C17 C16 3_565 119.6(5) yes
C16 . C17 H171 . 120.2 no
C16 3_565 C17 H171 . 120.2 no
Fe1 . C18 N5 . 177.0(4) yes
O1 . C19 C20 . 109.42(7) yes
O1 . C19 H191 . 111.5 no
C20 . C19 H191 . 112.1 no
O1 . C19 H192 . 105.4 no
C20 . C19 H192 . 108.7 no
H191 . C19 H192 . 109.5 no
O12 . C19 C20 . 109.54(7) yes
O12 . C19 H193 . 109.9 no
C20 . C19 H193 . 110.9 no
O12 . C19 H194 . 108.7 no
C20 . C19 H194 . 108.3 no
H193 . C19 H194 . 109.5 no
C19 . C20 C21 . 102.09(7) yes
C19 . C20 H201 . 108.6 no
C21 . C20 H201 . 113.2 no
C19 . C20 H202 . 112.0 no
C21 . C20 H202 . 111.3 no
H201 . C20 H202 . 109.5 no
C19 . C20 C212 . 102.04(7) yes
C19 . C20 H201 . 108.6 no
C212 . C20 H201 . 101.8 no
C19 . C20 H202 . 112.0 no
C212 . C20 H202 . 121.9 no
H201 . C20 H202 . 109.5 no
C19 . C20 C21 . 102.09(7) yes
C19 . C20 H205 . 108.9 no
C21 . C20 H205 . 125.6 no
C19 . C20 H206 . 112.1 no
C21 . C20 H206 . 98.1 no
H205 . C20 H206 . 109.5 no
C19 . C20 C212 . 102.04(7) yes
C19 . C20 H205 . 108.9 no
C212 . C20 H205 . 114.8 no
C19 . C20 H206 . 112.1 no
C212 . C20 H206 . 109.4 no
H205 . C20 H206 . 109.5 no
C21 . C20 C191 . 102.10(7) yes
C21 . C20 H201 . 113.2 no
C191 . C20 H201 . 48.7 no
C21 . C20 H202 . 111.3 no
C191 . C20 H202 . 146.0 no
H201 . C20 H202 . 109.5 no
C21 . C20 H203 . 111.3 no
C191 . C20 H203 . 110.5 no
H201 . C20 H203 . 133.9 no
H202 . C20 H203 . 63.0 no
C21 . C20 H204 . 111.5 no
C191 . C20 H204 . 111.9 no
H201 . C20 H204 . 63.7 no
H202 . C20 H204 . 50.2 no
H203 . C20 H204 . 109.5 no
C191 . C20 C212 . 90.6(7) yes
C191 . C20 H201 . 48.7 no
C212 . C20 H201 . 101.8 no
C191 . C20 H202 . 146.0 no
C212 . C20 H202 . 121.9 no
H201 . C20 H202 . 109.5 no
C191 . C20 H203 . 110.5 no
C212 . C20 H203 . 121.0 no
H201 . C20 H203 . 133.9 no
H202 . C20 H203 . 63.0 no
C191 . C20 H204 . 111.9 no
C212 . C20 H204 . 112.0 no
H201 . C20 H204 . 63.7 no
H202 . C20 H204 . 50.2 no
H203 . C20 H204 . 109.5 no
C21 . C20 C191 . 102.10(7) yes
C21 . C20 H205 . 125.6 no
C191 . C20 H205 . 56.8 no
C21 . C20 H206 . 98.1 no
C191 . C20 H206 . 159.7 no
H205 . C20 H206 . 109.5 no
C21 . C20 H203 . 111.3 no
C191 . C20 H203 . 110.5 no
H205 . C20 H203 . 123.0 no
H206 . C20 H203 . 62.4 no
C21 . C20 H204 . 111.5 no
C191 . C20 H204 . 111.9 no
H205 . C20 H204 . 55.4 no
H206 . C20 H204 . 58.3 no
H203 . C20 H204 . 109.5 no
C191 . C20 C212 . 90.6(7) yes
C191 . C20 H205 . 56.8 no
C212 . C20 H205 . 114.8 no
C191 . C20 H206 . 159.7 no
C212 . C20 H206 . 109.4 no
H205 . C20 H206 . 109.5 no
C191 . C20 H203 . 110.5 no
C212 . C20 H203 . 121.0 no
H205 . C20 H203 . 123.0 no
H206 . C20 H203 . 62.4 no
C191 . C20 H204 . 111.9 no
C212 . C20 H204 . 112.0 no
H205 . C20 H204 . 55.4 no
H206 . C20 H204 . 58.3 no
H203 . C20 H204 . 109.5 no
C20 . C21 C22 . 102.13(7) yes
C20 . C21 H211 . 108.4 no
C22 . C21 H211 . 112.5 no
C20 . C21 H212 . 107.4 no
C22 . C21 H212 . 116.4 no
H211 . C21 H212 . 109.5 no
C20 . C21 C221 . 102.07(7) yes
C20 . C21 H213 . 113.3 no
C221 . C21 H213 . 100.3 no
C20 . C21 H214 . 105.7 no
C221 . C21 H214 . 125.9 no
H213 . C21 H214 . 109.5 no
C21 . C22 O1 . 109.50(7) yes
C21 . C22 H221 . 105.3 no
O1 . C22 H221 . 114.4 no
C21 . C22 H222 . 105.6 no
O1 . C22 H222 . 112.1 no
H221 . C22 H222 . 109.5 no
C20 . C191 O11 . 109.47(7) yes
C20 . C191 H1911 . 110.1 no
O11 . C191 H1911 . 109.5 no
C20 . C191 H1912 . 108.8 no
O11 . C191 H1912 . 109.6 no
H1911 . C191 H1912 . 109.5 no
C20 . C212 C222 . 102.09(7) yes
C20 . C212 H2121 . 105.1 no
C222 . C212 H2121 . 112.3 no
C20 . C212 H2122 . 112.5 no
C222 . C212 H2122 . 114.7 no
H2121 . C212 H2122 . 109.5 no
C21 . C221 O11 . 109.46(7) yes
C21 . C221 H2211 . 108.4 no
O11 . C221 H2211 . 109.4 no
C21 . C221 H2212 . 110.2 no
O11 . C221 H2212 . 109.9 no
H2211 . C221 H2212 . 109.5 no
C212 . C222 O12 . 109.50(7) yes
C212 . C222 H2221 . 109.4 no
O12 . C222 H2221 . 109.9 no
C212 . C222 H2222 . 104.3 no
O12 . C222 H2222 . 114.0 no
H2221 . C222 H2222 . 109.5 no
C14 . B1 N4 . 107.4(3) yes
C14 . B1 N2 . 114.4(2) yes
N4 . B1 N2 . 108.5(2) yes
C14 . B1 N2 3_565 114.4(2) yes
N4 . B1 N2 3_565 108.5(2) yes
N2 . B1 N2 3_565 103.5(3) yes

loop_
_geom_bond_atom_site_label_1
_geom_bond_atom_site_label_2
_geom_bond_site_symmetry_2
_geom_bond_distance
_geom_bond_publ_flag
Fe1 C1 3_565 2.101(3) yes
Fe1 C1 . 2.101(3) yes
Fe1 C8 . 2.070(4) yes
Fe1 C18 . 2.058(4) yes
O1 C19 . 1.314(6) yes
O1 C22 . 1.339(5) yes
O11 C191 . 1.322(5) yes
O11 C221 . 1.330(5) yes
O12 C19 . 1.335(5) yes
O12 C222 . 1.327(5) yes
N1 C1 . 1.357(3) yes
N1 C2 . 1.386(4) yes
N1 C4 . 1.485(4) yes
N2 C1 . 1.361(3) yes
N2 C3 . 1.383(4) yes
N2 B1 . 1.568(3) yes
N3 C8 . 1.347(5) yes
N3 C9 . 1.385(5) yes
N3 C11 . 1.496(5) yes
N4 C8 . 1.363(5) yes
N4 C10 . 1.390(5) yes
N4 B1 . 1.572(5) yes
N5 C18 . 1.140(6) yes
C2 C3 . 1.339(5) yes
C2 H21 . 0.950 no
C3 H31 . 0.950 no
C4 C5 . 1.514(5) yes
C4 C6 . 1.511(5) yes
C4 C7 . 1.531(5) yes
C5 H51 . 0.950 no
C5 H52 . 0.950 no
C5 H53 . 0.950 no
C6 H61 . 0.950 no
C6 H62 . 0.950 no
C6 H63 . 0.950 no
C7 H71 . 0.950 no
C7 H72 . 0.950 no
C7 H73 . 0.950 no
C9 C10 . 1.347(6) yes
C9 H91 . 0.950 no
C10 H101 . 0.950 no
C11 C12 3_565 1.519(4) yes
C11 C12 . 1.519(4) yes
C11 C13 . 1.525(7) yes
C12 H121 . 0.950 no
C12 H122 . 0.950 no
C12 H123 . 0.950 no
C13 H133 3_565 0.950 no
C13 H131 . 0.950 no
C13 H133 . 0.950 no
C14 C15 3_565 1.402(4) yes
C14 C15 . 1.402(4) yes
C14 B1 . 1.607(6) yes
C15 C16 . 1.394(5) yes
C15 H151 . 0.950 no
C16 C17 . 1.383(5) yes
C16 H161 . 0.950 no
C17 H171 . 0.950 no
C19 C20 . 1.400(4) yes
C19 H191 . 0.950 no
C19 H192 . 0.950 no
C19 C20 . 1.400(4) yes
C19 H193 . 0.950 no
C19 H194 . 0.950 no
C20 C21 . 1.550(4) yes
C20 H201 . 0.950 no
C20 H202 . 0.950 no
C20 C212 . 1.552(5) yes
C20 H201 . 0.950 no
C20 H202 . 0.950 no
C20 C21 . 1.550(4) yes
C20 H205 . 0.950 no
C20 H206 . 0.950 no
C20 C212 . 1.552(5) yes
C20 H205 . 0.950 no
C20 H206 . 0.950 no
C20 C21 . 1.550(4) yes
C20 C191 . 1.390(6) yes
C20 H201 . 0.950 no
C20 H202 . 0.950 no
C20 H203 . 0.950 no
C20 H204 . 0.950 no
C20 C191 . 1.390(6) yes
C20 C212 . 1.552(5) yes
C20 H201 . 0.950 no
C20 H202 . 0.950 no
C20 H203 . 0.950 no
C20 H204 . 0.950 no
C20 C21 . 1.550(4) yes
C20 C191 . 1.390(6) yes
C20 H205 . 0.950 no
C20 H206 . 0.950 no
C20 H203 . 0.950 no
C20 H204 . 0.950 no
C20 C191 . 1.390(6) yes
C20 C212 . 1.552(5) yes
C20 H205 . 0.950 no
C20 H206 . 0.950 no
C20 H203 . 0.950 no
C20 H204 . 0.950 no
C21 C22 . 1.405(6) yes
C21 H211 . 0.950 no
C21 H212 . 0.950 no
C21 C221 . 1.389(6) yes
C21 H213 . 0.950 no
C21 H214 . 0.950 no
C22 H221 . 0.950 no
C22 H222 . 0.950 no
C191 H1911 . 0.950 no
C191 H1912 . 0.950 no
C212 C222 . 1.412(5) yes
C212 H2121 . 0.950 no
C212 H2122 . 0.950 no
C221 H2211 . 0.950 no
C221 H2212 . 0.950 no
C222 H2221 . 0.950 no
C222 H2222 . 0.950 no

loop_
_geom_torsion_atom_site_label_1
_geom_torsion_atom_site_label_2
_geom_torsion_atom_site_label_3
_geom_torsion_atom_site_label_4
_geom_torsion
_geom_torsion_publ_flag
C8 Fe1 C1 N1 -148.6(3) no
C8 Fe1 C1 N2 48.0(2) no
C18 Fe1 C1 N1 -12.9(4) no
C18 Fe1 C1 N2 -176.26(19) no
C1 Fe1 C8 N3 135.19(8) no
C1 Fe1 C8 N4 -44.81(8) no
C18 Fe1 C8 N3 0.00 no
C18 Fe1 C8 N4 180.00 no
C2 N1 C1 Fe1 -161.3(3) no
C2 N1 C1 N2 3.0(3) no
C4 N1 C1 Fe1 16.5(5) no
C4 N1 C1 N2 -179.3(2) no
C1 N1 C2 C3 -1.5(4) no
C4 N1 C2 C3 -179.1(3) no
C1 N1 C4 C5 55.0(4) no
C1 N1 C4 C6 -65.1(4) no
C1 N1 C4 C7 175.4(3) no
C2 N1 C4 C5 -127.7(4) no
C2 N1 C4 C6 112.2(3) no
C2 N1 C4 C7 -7.2(4) no
C3 N2 C1 Fe1 165.32(19) no
C3 N2 C1 N1 -3.4(3) no
B1 N2 C1 Fe1 -4.5(3) no
B1 N2 C1 N1 -173.2(2) no
C1 N2 C3 C2 2.6(3) no
B1 N2 C3 C2 171.6(3) no
C1 N2 B1 N4 -51.6(3) no
C1 N2 B1 C14 -171.5(3) no
C3 N2 B1 N4 140.6(3) no
C3 N2 B1 C14 20.7(4) no
C9 N3 C8 Fe1 180.00 no
C9 N3 C8 N4 0.00 no
C11 N3 C8 Fe1 0.00 no
C11 N3 C8 N4 180.00 no
C8 N3 C9 C10 0.00 no
C11 N3 C9 C10 180.00(1) no
C8 N3 C11 C12 -60.4(2) no
C8 N3 C11 C13 180.00 no
C9 N3 C11 C12 119.6(2) no
C9 N3 C11 C13 0.00 no
C10 N4 C8 Fe1 180.00(1) no
C10 N4 C8 N3 0.00 no
B1 N4 C8 Fe1 0.00 no
B1 N4 C8 N3 180.00 no
C8 N4 C10 C9 0.00 no
B1 N4 C10 C9 180.00(1) no
C8 N4 B1 N2 55.89(19) no
C8 N4 B1 C14 180.00 no
C10 N4 B1 N2 -124.11(19) no
C10 N4 B1 C14 0.00 no
N1 C2 C3 N2 -0.7(4) no
N3 C9 C10 N4 0.00 no
B1 C14 C15 C16 173.6(3) no
C15 C14 B1 N2 35.9(5) no
C15 C14 B1 N4 -84.6(3) no
C14 C15 C16 C17 -0.9(6) no
C19 C20 C212 C222 21.9(9) no
C20 C212 C222 O12 -17.0(12) no
